data_2219275
loop_
_publ_author_name
'Feng, Bai-Cheng'
'Yang, Zhi'
'Yi, Xu'

_publ_section_title
;
 2-Acetylhydrazono-2-phenylacetohydrazide
;
_journal_coeditor_code BV2104
_journal_issue 9
_journal_name_full 'Acta Crystallographica Section E'
_journal_page_first o1828
_journal_paper_doi 10.1107/S160053680802624X
_journal_volume 64
_journal_year 2008
_chemical_formula_iupac 'C10 H12 N4 O2'
_chemical_formula_moiety 'C10 H12 N4 O2'
_chemical_formula_sum 'C10 H12 N4 O2'
_chemical_formula_weight 220.24
_chemical_name_systematic
;
2-Acetylhydrazono-2-phenylacetohydrazide
;
_space_group_IT_number 14
_symmetry_cell_setting monoclinic
_symmetry_space_group_name_Hall '-P 2ybc'
_symmetry_space_group_name_H-M 'P 1 21/c 1'
_atom_sites_solution_hydrogens geom
_atom_sites_solution_primary direct
_atom_sites_solution_secondary difmap
_audit_creation_method SHELXL-97
_cell_angle_alpha 90.00
_cell_angle_beta 117.62(2)
_cell_angle_gamma 90.00
_cell_formula_units_Z 4
_cell_length_a 12.737(3)
_cell_length_b 4.5867(10)
_cell_length_c 21.002(7)
_cell_measurement_reflns_used 2652
_cell_measurement_temperature 153(2)
_cell_measurement_theta_max 25.62
_cell_measurement_theta_min 2.57
_cell_volume 1087.1(5)
_computing_cell_refinement 'RAPID-AUTO (Rigaku, 2004)'
_computing_data_collection 'RAPID-AUTO (Rigaku, 2004)'
_computing_data_reduction 'RAPID-AUTO (Rigaku, 2004)'
_computing_molecular_graphics 'SHELXTL (Sheldrick, 2008)'
_computing_publication_material 'SHELXTL (Sheldrick, 2008)'
_computing_structure_refinement 'SHELXTL (Sheldrick, 2008)'
_computing_structure_solution 'SHELXTL (Sheldrick, 2008)'
_diffrn_ambient_temperature 153(2)
_diffrn_measured_fraction_theta_full 0.978
_diffrn_measured_fraction_theta_max 0.978
_diffrn_measurement_device_type 'Rigaku R-AXIS RAPID IP area-detector'
_diffrn_measurement_method '\w Oscillation'
_diffrn_radiation_monochromator graphite
_diffrn_radiation_source 'Rotating Anode'
_diffrn_radiation_type MoK\a
_diffrn_radiation_wavelength 0.71073
_diffrn_reflns_av_R_equivalents 0.0243
_diffrn_reflns_av_sigmaI/netI 0.0183
_diffrn_reflns_limit_h_max 15
_diffrn_reflns_limit_h_min -15
_diffrn_reflns_limit_k_max 5
_diffrn_reflns_limit_k_min -5
_diffrn_reflns_limit_l_max 24
_diffrn_reflns_limit_l_min -24
_diffrn_reflns_number 7793
_diffrn_reflns_theta_full 25.01
_diffrn_reflns_theta_max 25.01
_diffrn_reflns_theta_min 3.24
_diffrn_standards_decay_% 0
_diffrn_standards_number 0
_exptl_absorpt_coefficient_mu 0.098
_exptl_absorpt_correction_T_max 0.9788
_exptl_absorpt_correction_T_min 0.8045
_exptl_absorpt_correction_type multi-scan
_exptl_absorpt_process_details '(ABSCOR; Higashi 1995)'
_exptl_crystal_colour colorless
_exptl_crystal_density_diffrn 1.346
_exptl_crystal_density_method 'not measured'
_exptl_crystal_description block
_exptl_crystal_F_000 464
_exptl_crystal_size_max 0.42
_exptl_crystal_size_mid 0.31
_exptl_crystal_size_min 0.22
_refine_diff_density_max 0.196
_refine_diff_density_min -0.160
_refine_ls_extinction_coef 0.024(4)
_refine_ls_extinction_expression Fc^*^=kFc[1+0.001xFc^2^\l^3^/sin(2\q)]^-1/4^
_refine_ls_extinction_method 'SHELXTL (Sheldrick, 2008)'
_refine_ls_goodness_of_fit_ref 1.076
_refine_ls_hydrogen_treatment mixed
_refine_ls_matrix_type full
_refine_ls_number_parameters 155
_refine_ls_number_reflns 1878
_refine_ls_number_restraints 0
_refine_ls_restrained_S_all 1.076
_refine_ls_R_factor_all 0.0396
_refine_ls_R_factor_gt 0.0352
_refine_ls_shift/su_max 0.001
_refine_ls_shift/su_mean 0.000
_refine_ls_structure_factor_coef Fsqd
_refine_ls_weighting_details 'calc w=1/[\s^2^(Fo^2^)+(0.0567P)^2^+0.2207P] where P=(Fo^2^+2Fc^2^)/3'
_refine_ls_weighting_scheme calc
_refine_ls_wR_factor_gt 0.0991
_refine_ls_wR_factor_ref 0.1031
_reflns_number_gt 1624
_reflns_number_total 1878
_reflns_threshold_expression I>2\s(I)
_cod_data_source_file bv2104.cif
_cod_data_source_block I
_cod_depositor_comments
;
The following automatic conversions were performed:
'_symmetry_cell_setting' value 'Monoclinic' changed to 'monoclinic'
according to '/home/saulius/struct/CIF-dictionaries/cif_core.dic'
dictionary named 'cif_core.dic' version 2.4.1 from 2010-06-29.

Automatic conversion script
Id: cif_fix_enum 1527 2010-12-29 10:47:43Z saulius 

The following automatic conversions were performed:

'_symmetry_cell_setting' value 'Monoclinic' changed to 'monoclinic'
according to /home/saulius/struct/CIF-dictionaries/cif_core.dic
dictionary named 'cif_core.dic' version 2.4.1 from 2010-06-29.

Automatic conversion script
Id: cif_fix_values 1715 2011-07-08 13:25:40Z adriana 
;
_cod_original_sg_symbol_H-M 'P 21/c'
_cod_database_code 2219275
_cod_database_fobs_code 2219275

loop_
_symmetry_equiv_pos_as_xyz
'x, y, z'
'-x, y+1/2, -z+1/2'
'-x, -y, -z'
'x, -y-1/2, z-1/2'

loop_
_atom_site_type_symbol
_atom_site_label
_atom_site_fract_x
_atom_site_fract_y
_atom_site_fract_z
_atom_site_U_iso_or_equiv
_atom_site_adp_type
_atom_site_calc_flag
_atom_site_refinement_flags
_atom_site_occupancy
O O1 0.40065(9) 1.19619(19) 0.29348(5) 0.0427(3) Uani d . 1
O O2 0.44401(10) 0.7702(2) 0.54459(5) 0.0531(3) Uani d . 1
N N1 0.27633(9) 0.7290(2) 0.35864(6) 0.0362(3) Uani d . 1
N N2 0.36620(10) 0.8004(3) 0.42552(6) 0.0390(3) Uani d . 1
H H2B 0.4245 0.9138 0.4292 0.047 Uiso calc R 1
N N3 0.49466(9) 0.7681(2) 0.33409(6) 0.0359(3) Uani d . 1
H H3B 0.4858 0.5829 0.3415 0.043 Uiso calc R 1
N N4 0.60867(10) 0.8674(3) 0.34944(7) 0.0423(3) Uani d . 1
C C1 0.19350(13) 0.8340(4) 0.17011(7) 0.0469(4) Uani d . 1
H H1A 0.2573 0.9530 0.1742 0.056 Uiso calc R 1
C C2 0.10157(15) 0.7697(4) 0.10282(8) 0.0573(4) Uani d . 1
H H2A 0.1027 0.8455 0.0610 0.069 Uiso calc R 1
C C3 0.00929(13) 0.5978(4) 0.09616(8) 0.0585(5) Uani d . 1
H H3A -0.0536 0.5542 0.0499 0.070 Uiso calc R 1
C C4 0.00809(14) 0.4882(4) 0.15689(9) 0.0634(5) Uani d . 1
H H4A -0.0560 0.3691 0.1524 0.076 Uiso calc R 1
C C5 0.09888(13) 0.5496(4) 0.22391(8) 0.0517(4) Uani d . 1
H H5A 0.0975 0.4711 0.2654 0.062 Uiso calc R 1
C C6 0.19282(11) 0.7257(3) 0.23147(7) 0.0348(3) Uani d . 1
C C7 0.28992(11) 0.7937(3) 0.30347(6) 0.0321(3) Uani d . 1
C C8 0.40034(10) 0.9387(3) 0.30915(6) 0.0301(3) Uani d . 1
C C9 0.36513(12) 0.6973(3) 0.48520(7) 0.0378(3) Uani d . 1
C C10 0.26833(13) 0.4954(4) 0.47702(8) 0.0514(4) Uani d . 1
H H10A 0.2836 0.4216 0.5243 0.077 Uiso calc R 1
H H10B 0.2650 0.3317 0.4462 0.077 Uiso calc R 1
H H10C 0.1926 0.5998 0.4552 0.077 Uiso calc R 1
H H4C 0.6083(14) 0.900(4) 0.3076(10) 0.055(5) Uiso d . 1
H H4B 0.6174(15) 1.039(4) 0.3717(9) 0.061(5) Uiso d . 1

loop_
_atom_site_aniso_label
_atom_site_aniso_U_11
_atom_site_aniso_U_22
_atom_site_aniso_U_33
_atom_site_aniso_U_12
_atom_site_aniso_U_13
_atom_site_aniso_U_23
O1 0.0494(6) 0.0282(5) 0.0425(5) -0.0037(4) 0.0144(4) 0.0028(4)
O2 0.0597(7) 0.0632(7) 0.0316(5) -0.0165(5) 0.0171(5) -0.0079(5)
N1 0.0332(6) 0.0421(7) 0.0320(6) -0.0033(4) 0.0138(5) -0.0042(5)
N2 0.0379(6) 0.0480(7) 0.0313(6) -0.0107(5) 0.0162(5) -0.0060(5)
N3 0.0363(6) 0.0275(5) 0.0472(6) -0.0034(4) 0.0220(5) 0.0000(5)
N4 0.0367(6) 0.0480(8) 0.0463(7) -0.0055(5) 0.0227(5) -0.0012(6)
C1 0.0449(8) 0.0560(9) 0.0371(7) -0.0082(7) 0.0166(6) -0.0022(7)
C2 0.0578(10) 0.0741(12) 0.0323(7) -0.0047(8) 0.0144(7) -0.0015(7)
C3 0.0421(9) 0.0794(12) 0.0399(8) -0.0050(8) 0.0070(6) -0.0153(8)
C4 0.0437(9) 0.0879(13) 0.0532(9) -0.0243(8) 0.0180(7) -0.0173(9)
C5 0.0452(8) 0.0679(11) 0.0417(7) -0.0158(7) 0.0200(6) -0.0075(7)
C6 0.0316(7) 0.0370(7) 0.0339(7) 0.0014(5) 0.0136(5) -0.0044(5)
C7 0.0343(7) 0.0295(7) 0.0323(6) 0.0009(5) 0.0155(5) -0.0023(5)
C8 0.0364(7) 0.0274(7) 0.0249(6) -0.0032(5) 0.0128(5) -0.0041(5)
C9 0.0406(7) 0.0401(8) 0.0331(7) 0.0008(6) 0.0176(6) -0.0023(6)
C10 0.0490(9) 0.0602(10) 0.0434(8) -0.0078(7) 0.0200(7) 0.0072(7)

loop_
_atom_type_symbol
_atom_type_description
_atom_type_scat_dispersion_real
_atom_type_scat_dispersion_imag
_atom_type_scat_source
C C 0.0033 0.0016 'International Tables Vol C Tables 4.2.6.8 and 6.1.1.4'
H H 0.0000 0.0000 'International Tables Vol C Tables 4.2.6.8 and 6.1.1.4'
N N 0.0061 0.0033 'International Tables Vol C Tables 4.2.6.8 and 6.1.1.4'
O O 0.0106 0.0060 'International Tables Vol C Tables 4.2.6.8 and 6.1.1.4'

loop_
_geom_angle_atom_site_label_1
_geom_angle_atom_site_label_2
_geom_angle_atom_site_label_3
_geom_angle
C7 N1 N2 117.99(11)
C9 N2 N1 120.24(11)
C9 N2 H2B 119.9
N1 N2 H2B 119.9
C8 N3 N4 123.36(11)
C8 N3 H3B 118.3
N4 N3 H3B 118.3
N3 N4 H4C 107.2(11)
N3 N4 H4B 105.6(11)
H4C N4 H4B 108.0(16)
C6 C1 C2 120.39(14)
C6 C1 H1A 119.8
C2 C1 H1A 119.8
C3 C2 C1 120.44(15)
C3 C2 H2A 119.8
C1 C2 H2A 119.8
C2 C3 C4 119.58(14)
C2 C3 H3A 120.2
C4 C3 H3A 120.2
C5 C4 C3 120.55(15)
C5 C4 H4A 119.7
C3 C4 H4A 119.7
C4 C5 C6 120.46(15)
C4 C5 H5A 119.8
C6 C5 H5A 119.8
C1 C6 C5 118.57(12)
C1 C6 C7 120.92(12)
C5 C6 C7 120.51(12)
N1 C7 C6 118.45(12)
N1 C7 C8 122.77(11)
C6 C7 C8 118.78(11)
O1 C8 N3 124.14(12)
O1 C8 C7 121.45(11)
N3 C8 C7 114.37(10)
O2 C9 N2 119.50(13)
O2 C9 C10 122.00(12)
N2 C9 C10 118.49(12)
C9 C10 H10A 109.5
C9 C10 H10B 109.5
H10A C10 H10B 109.5
C9 C10 H10C 109.5
H10A C10 H10C 109.5
H10B C10 H10C 109.5

loop_
_geom_bond_atom_site_label_1
_geom_bond_atom_site_label_2
_geom_bond_distance
O1 C8 1.2263(15)
O2 C9 1.2308(17)
N1 C7 1.2833(17)
N1 N2 1.3783(16)
N2 C9 1.3455(18)
N2 H2B 0.8800
N3 C8 1.3218(16)
N3 N4 1.4093(15)
N3 H3B 0.8800
N4 H4C 0.890(18)
N4 H4B 0.90(2)
C1 C6 1.385(2)
C1 C2 1.386(2)
C1 H1A 0.9500
C2 C3 1.368(2)
C2 H2A 0.9500
C3 C4 1.378(2)
C3 H3A 0.9500
C4 C5 1.374(2)
C4 H4A 0.9500
C5 C6 1.391(2)
C5 H5A 0.9500
C6 C7 1.4762(18)
C7 C8 1.5097(17)
C9 C10 1.487(2)
C10 H10A 0.9800
C10 H10B 0.9800
C10 H10C 0.9800

loop_
_geom_hbond_atom_site_label_D
_geom_hbond_atom_site_label_H
_geom_hbond_atom_site_label_A
_geom_hbond_site_symmetry_A
_geom_hbond_distance_DH
_geom_hbond_distance_HA
_geom_hbond_distance_DA
_geom_hbond_angle_DHA
N2 H2B O2 3_676 0.88 2.09 2.9512(16) 167.2
N3 H3B O1 1_545 0.88 2.08 2.8450(15) 144.9
N4 H4B O2 3_676 0.90(2) 2.396(19) 3.0903(19) 134.5(15)
N4 H4C O1 2_645 0.890(18) 2.274(18) 3.0514(19) 145.8(15)

loop_
_geom_torsion_atom_site_label_1
_geom_torsion_atom_site_label_2
_geom_torsion_atom_site_label_3
_geom_torsion_atom_site_label_4
_geom_torsion
C7 N1 N2 C9 -169.43(11)
C6 C1 C2 C3 -0.2(3)
C1 C2 C3 C4 0.0(3)
C2 C3 C4 C5 -0.2(3)
C3 C4 C5 C6 0.6(3)
C2 C1 C6 C5 0.7(2)
C2 C1 C6 C7 -179.71(14)
C4 C5 C6 C1 -0.9(2)
C4 C5 C6 C7 179.52(15)
N2 N1 C7 C6 -178.31(11)
N2 N1 C7 C8 1.09(19)
C1 C6 C7 N1 168.88(13)
C5 C6 C7 N1 -11.5(2)
C1 C6 C7 C8 -10.55(19)
C5 C6 C7 C8 169.07(13)
N4 N3 C8 O1 3.72(19)
N4 N3 C8 C7 -174.25(11)
N1 C7 C8 O1 -106.29(15)
C6 C7 C8 O1 73.11(15)
N1 C7 C8 N3 71.75(15)
C6 C7 C8 N3 -108.85(13)
N1 N2 C9 O2 -177.76(12)
N1 N2 C9 C10 2.8(2)

loop_
_cod_related_entry_id
_cod_related_entry_database
_cod_related_entry_code
1 ChemSpider 7850540
